data_1567760
loop_
_publ_author_name
'Tien, Chieh-Hung'
'Lough, Alan J.'
'Yudin, Andrei K.'

_publ_section_title
;
 Iminologous epoxide ring-closure
;
_journal_issue 41
_journal_name_full 'Chemical Science'
_journal_page_first 12175
_journal_page_last 12179
_journal_paper_doi 10.1039/D2SC04496J
_journal_volume 13
_journal_year 2022
_chemical_formula_moiety 'C13 H19 N O5'
_chemical_formula_sum 'C13 H19 N O5'
_chemical_formula_weight 269.29
_space_group_crystal_system monoclinic
_space_group_IT_number 14
_space_group_name_Hall '-P 2ybc'
_space_group_name_H-M_alt 'P 1 21/c 1'
_atom_sites_solution_hydrogens geom
_atom_sites_solution_primary dual
_audit_creation_method SHELXL-2018/3
_audit_update_record
;
2022-08-02 deposited with the CCDC.	2022-10-05 downloaded from the CCDC.
;
_cell_angle_alpha 90
_cell_angle_beta 104.981(4)
_cell_angle_gamma 90
_cell_formula_units_Z 4
_cell_length_a 11.2115(8)
_cell_length_b 11.5329(9)
_cell_length_c 11.1450(8)
_cell_measurement_reflns_used 9768
_cell_measurement_temperature 150(2)
_cell_measurement_theta_max 66.22
_cell_measurement_theta_min 4.08
_cell_volume 1392.08(18)
_computing_cell_refinement APEX4
_computing_data_collection 'APEX4 (Bruker AXS, 2021)'
_computing_data_reduction APEX4
_computing_molecular_graphics 'PLATON (Spek, 2009)'
_computing_publication_material 'SHELXTL (Sheldrick, 2008)'
_computing_structure_refinement 'SHELXL-2018/3 (Sheldrick, 2015b)'
_computing_structure_solution 'SHELXT 2014/5 (Sheldrick, 2015a)'
_diffrn_ambient_temperature 150(2)
_diffrn_measured_fraction_theta_full 0.974
_diffrn_measured_fraction_theta_max 0.974
_diffrn_measurement_device_type 'Bruker Kappa APEX-DUO CMOS PHOTON II'
_diffrn_measurement_method '\f and \w scans'
_diffrn_radiation_type CuK\a
_diffrn_radiation_wavelength 1.54178
_diffrn_reflns_av_R_equivalents 0.0409
_diffrn_reflns_av_unetI/netI 0.0184
_diffrn_reflns_Laue_measured_fraction_full 0.974
_diffrn_reflns_Laue_measured_fraction_max 0.974
_diffrn_reflns_limit_h_max 13
_diffrn_reflns_limit_h_min -13
_diffrn_reflns_limit_k_max 13
_diffrn_reflns_limit_k_min -13
_diffrn_reflns_limit_l_max 13
_diffrn_reflns_limit_l_min -13
_diffrn_reflns_number 34811
_diffrn_reflns_point_group_measured_fraction_full 0.974
_diffrn_reflns_point_group_measured_fraction_max 0.974
_diffrn_reflns_theta_full 66.215
_diffrn_reflns_theta_max 66.215
_diffrn_reflns_theta_min 4.082
_diffrn_source 'Incoatec ImuS with multi-layer optics'
_exptl_absorpt_coefficient_mu 0.826
_exptl_absorpt_correction_T_max 0.7528
_exptl_absorpt_correction_T_min 0.6980
_exptl_absorpt_correction_type multi-scan
_exptl_absorpt_process_details 'SADABS (Krause et al., 2015)'
_exptl_crystal_colour colourless
_exptl_crystal_density_diffrn 1.285
_exptl_crystal_description Shard
_exptl_crystal_F_000 576
_exptl_crystal_size_max 0.370
_exptl_crystal_size_mid 0.340
_exptl_crystal_size_min 0.250
_refine_diff_density_max 0.242
_refine_diff_density_min -0.181
_refine_diff_density_rms 0.037
_refine_ls_extinction_method none
_refine_ls_goodness_of_fit_ref 1.101
_refine_ls_hydrogen_treatment constr
_refine_ls_matrix_type full
_refine_ls_number_parameters 174
_refine_ls_number_reflns 2373
_refine_ls_number_restraints 0
_refine_ls_restrained_S_all 1.101
_refine_ls_R_factor_all 0.0381
_refine_ls_R_factor_gt 0.0343
_refine_ls_shift/su_max 0.000
_refine_ls_shift/su_mean 0.000
_refine_ls_structure_factor_coef Fsqd
_refine_ls_weighting_details 'w=1/[\s^2^(Fo^2^)+(0.0327P)^2^+0.5505P] where P=(Fo^2^+2Fc^2^)/3'
_refine_ls_weighting_scheme calc
_refine_ls_wR_factor_gt 0.0829
_refine_ls_wR_factor_ref 0.0853
_reflns_Friedel_coverage 0.000
_reflns_number_gt 2163
_reflns_number_total 2373
_reflns_threshold_expression 'I > 2\s(I)'
_cod_data_source_file d2sc04496j2.cif
_cod_data_source_block d2207a_a
_cod_depositor_comments 'Adding full bibliography for 1567759--1567762.cif.'
_cod_original_sg_symbol_H-M 'P 21/c'
_cod_database_code 1567760
_shelx_shelxl_version_number 2018/3
_shelx_space_group_comment
; 
The symmetry employed for this shelxl refinement is uniquely defined 
by the following loop, which should always be used as a source of 
symmetry information in preference to the above space-group names. 
They are only intended as comments. 
;
_shelx_estimated_absorpt_t_min 0.750
_shelx_estimated_absorpt_t_max 0.820

loop_
_space_group_symop_operation_xyz
'x, y, z'
'-x, y+1/2, -z+1/2'
'-x, -y, -z'
'x, -y-1/2, z-1/2'

loop_
_atom_site_label
_atom_site_type_symbol
_atom_site_fract_x
_atom_site_fract_y
_atom_site_fract_z
_atom_site_U_iso_or_equiv
_atom_site_adp_type
_atom_site_occupancy
_atom_site_site_symmetry_order
_atom_site_calc_flag
_atom_site_refinement_flags_posn
_atom_site_refinement_flags_adp
_atom_site_refinement_flags_occupancy
_atom_site_disorder_assembly
_atom_site_disorder_group
O1 O 0.75861(9) 0.45154(8) 0.78957(8) 0.0278(2) Uani 1 1 d . . . . .
O2 O 0.93913(8) 0.31123(9) 0.74980(9) 0.0333(3) Uani 1 1 d . . . . .
O3 O 0.80742(8) 0.23457(8) 0.58051(8) 0.0260(2) Uani 1 1 d . . . . .
O4 O 0.52098(9) 0.34551(9) 0.57769(10) 0.0389(3) Uani 1 1 d . . . . .
O5 O 0.62748(9) 0.24707(9) 0.74500(9) 0.0343(3) Uani 1 1 d . . . . .
N1 N 0.77539(10) 0.57330(10) 0.77262(10) 0.0274(3) Uani 1 1 d . . . . .
C1 C 0.73550(11) 0.39337(11) 0.67109(11) 0.0219(3) Uani 1 1 d . . . . .
C2 C 0.72638(11) 0.48985(11) 0.57389(11) 0.0215(3) Uani 1 1 d . . . . .
H2A H 0.638841 0.496059 0.523320 0.026 Uiso 1 1 calc R U . . .
C3 C 0.81191(13) 0.48528(12) 0.48591(12) 0.0266(3) Uani 1 1 d . . . . .
H3A H 0.897333 0.467447 0.533786 0.032 Uiso 1 1 calc R U . . .
H3B H 0.784195 0.423334 0.423418 0.032 Uiso 1 1 calc R U . . .
C4 C 0.80890(13) 0.60244(12) 0.42073(12) 0.0290(3) Uani 1 1 d . . . . .
H4A H 0.863883 0.599248 0.364148 0.035 Uiso 1 1 calc R U . . .
H4B H 0.723953 0.617692 0.369876 0.035 Uiso 1 1 calc R U . . .
C5 C 0.84957(13) 0.70132(12) 0.51256(13) 0.0305(3) Uani 1 1 d . . . . .
H5A H 0.844784 0.775217 0.466349 0.037 Uiso 1 1 calc R U . . .
H5B H 0.936690 0.689150 0.558969 0.037 Uiso 1 1 calc R U . . .
C6 C 0.76950(13) 0.71019(12) 0.60476(13) 0.0299(3) Uani 1 1 d . . . . .
H6A H 0.808092 0.764349 0.672621 0.036 Uiso 1 1 calc R U . . .
H6B H 0.686916 0.740728 0.562028 0.036 Uiso 1 1 calc R U . . .
C7 C 0.75684(11) 0.59341(11) 0.65714(12) 0.0232(3) Uani 1 1 d . . . . .
C8 C 0.84115(11) 0.30838(11) 0.67488(11) 0.0221(3) Uani 1 1 d . . . . .
C9 C 0.89733(13) 0.14574(11) 0.56807(13) 0.0281(3) Uani 1 1 d . . . . .
H9A H 0.981230 0.169390 0.615259 0.034 Uiso 1 1 calc R U . . .
H9B H 0.897174 0.137195 0.479645 0.034 Uiso 1 1 calc R U . . .
C10 C 0.86438(19) 0.03370(14) 0.6164(2) 0.0568(5) Uani 1 1 d . . . . .
H10A H 0.923876 -0.025818 0.607535 0.085 Uiso 1 1 calc R U . . .
H10B H 0.781314 0.010655 0.569398 0.085 Uiso 1 1 calc R U . . .
H10C H 0.866162 0.042248 0.704383 0.085 Uiso 1 1 calc R U . . .
C11 C 0.61437(12) 0.32657(11) 0.65632(12) 0.0256(3) Uani 1 1 d . . . . .
C12 C 0.51986(14) 0.17379(14) 0.74235(15) 0.0388(4) Uani 1 1 d . . . . .
H12A H 0.443315 0.219779 0.712822 0.047 Uiso 1 1 calc R U . . .
H12B H 0.523676 0.145897 0.827270 0.047 Uiso 1 1 calc R U . . .
C13 C 0.51733(16) 0.07300(15) 0.65851(19) 0.0511(5) Uani 1 1 d . . . . .
H13A H 0.446123 0.023825 0.658817 0.077 Uiso 1 1 calc R U . . .
H13B H 0.593488 0.027979 0.687518 0.077 Uiso 1 1 calc R U . . .
H13C H 0.510717 0.100767 0.573932 0.077 Uiso 1 1 calc R U . . .

loop_
_atom_site_aniso_label
_atom_site_aniso_U_11
_atom_site_aniso_U_22
_atom_site_aniso_U_33
_atom_site_aniso_U_23
_atom_site_aniso_U_13
_atom_site_aniso_U_12
O1 0.0366(5) 0.0254(5) 0.0212(5) 0.0000(4) 0.0071(4) 0.0030(4)
O2 0.0242(5) 0.0367(6) 0.0327(5) -0.0061(4) -0.0038(4) 0.0051(4)
O3 0.0255(5) 0.0232(5) 0.0267(5) -0.0029(4) 0.0020(4) 0.0028(4)
O4 0.0225(5) 0.0416(6) 0.0478(6) 0.0168(5) 0.0003(5) -0.0023(4)
O5 0.0285(5) 0.0384(6) 0.0354(6) 0.0139(4) 0.0071(4) -0.0037(4)
N1 0.0279(6) 0.0245(6) 0.0301(6) -0.0033(5) 0.0080(5) -0.0003(5)
C1 0.0228(6) 0.0228(7) 0.0191(6) -0.0001(5) 0.0035(5) 0.0009(5)
C2 0.0199(6) 0.0202(6) 0.0227(6) 0.0013(5) 0.0025(5) 0.0006(5)
C3 0.0323(7) 0.0251(7) 0.0233(7) 0.0012(5) 0.0087(6) 0.0024(6)
C4 0.0330(7) 0.0284(7) 0.0260(7) 0.0043(6) 0.0084(6) 0.0002(6)
C5 0.0303(7) 0.0280(7) 0.0325(7) 0.0035(6) 0.0070(6) -0.0060(6)
C6 0.0341(8) 0.0215(7) 0.0334(7) -0.0033(6) 0.0077(6) -0.0036(6)
C7 0.0196(6) 0.0241(7) 0.0260(7) -0.0026(5) 0.0061(5) 0.0004(5)
C8 0.0235(7) 0.0207(6) 0.0215(6) 0.0027(5) 0.0046(5) -0.0014(5)
C9 0.0294(7) 0.0260(7) 0.0302(7) -0.0022(6) 0.0100(6) 0.0048(6)
C10 0.0669(12) 0.0305(9) 0.0856(14) 0.0175(9) 0.0424(11) 0.0167(8)
C11 0.0245(7) 0.0252(7) 0.0276(7) 0.0042(5) 0.0080(6) 0.0029(5)
C12 0.0295(8) 0.0424(9) 0.0476(9) 0.0146(7) 0.0159(7) -0.0051(7)
C13 0.0424(9) 0.0410(10) 0.0753(13) 0.0039(9) 0.0249(9) -0.0097(8)

loop_
_atom_type_symbol
_atom_type_description
_atom_type_scat_dispersion_real
_atom_type_scat_dispersion_imag
_atom_type_scat_source
C C 0.0181 0.0091 'International Tables Vol C Tables 4.2.6.8 and 6.1.1.4'
H H 0.0000 0.0000 'International Tables Vol C Tables 4.2.6.8 and 6.1.1.4'
N N 0.0311 0.0180 'International Tables Vol C Tables 4.2.6.8 and 6.1.1.4'
O O 0.0492 0.0322 'International Tables Vol C Tables 4.2.6.8 and 6.1.1.4'

loop_
_geom_angle_atom_site_label_1
_geom_angle_atom_site_label_2
_geom_angle_atom_site_label_3
_geom_angle
_geom_angle_site_symmetry_1
_geom_angle_site_symmetry_3
_geom_angle_publ_flag
N1 O1 C1 109.44(9) . . ?
C8 O3 C9 117.35(10) . . ?
C11 O5 C12 116.77(11) . . ?
C7 N1 O1 108.60(10) . . ?
O1 C1 C8 108.54(10) . . ?
O1 C1 C11 106.04(10) . . ?
C8 C1 C11 109.82(10) . . ?
O1 C1 C2 105.76(10) . . ?
C8 C1 C2 113.15(10) . . ?
C11 C1 C2 113.10(10) . . ?
C7 C2 C1 100.24(10) . . ?
C7 C2 C3 110.02(10) . . ?
C1 C2 C3 119.01(10) . . ?
C7 C2 H2A 109.0 . . ?
C1 C2 H2A 109.0 . . ?
C3 C2 H2A 109.0 . . ?
C4 C3 C2 109.34(11) . . ?
C4 C3 H3A 109.8 . . ?
C2 C3 H3A 109.8 . . ?
C4 C3 H3B 109.8 . . ?
C2 C3 H3B 109.8 . . ?
H3A C3 H3B 108.3 . . ?
C5 C4 C3 112.12(11) . . ?
C5 C4 H4A 109.2 . . ?
C3 C4 H4A 109.2 . . ?
C5 C4 H4B 109.2 . . ?
C3 C4 H4B 109.2 . . ?
H4A C4 H4B 107.9 . . ?
C4 C5 C6 112.05(11) . . ?
C4 C5 H5A 109.2 . . ?
C6 C5 H5A 109.2 . . ?
C4 C5 H5B 109.2 . . ?
C6 C5 H5B 109.2 . . ?
H5A C5 H5B 107.9 . . ?
C7 C6 C5 109.52(11) . . ?
C7 C6 H6A 109.8 . . ?
C5 C6 H6A 109.8 . . ?
C7 C6 H6B 109.8 . . ?
C5 C6 H6B 109.8 . . ?
H6A C6 H6B 108.2 . . ?
N1 C7 C6 123.70(12) . . ?
N1 C7 C2 115.69(12) . . ?
C6 C7 C2 120.55(11) . . ?
O2 C8 O3 126.28(12) . . ?
O2 C8 C1 124.51(12) . . ?
O3 C8 C1 109.18(10) . . ?
O3 C9 C10 109.38(12) . . ?
O3 C9 H9A 109.8 . . ?
C10 C9 H9A 109.8 . . ?
O3 C9 H9B 109.8 . . ?
C10 C9 H9B 109.8 . . ?
H9A C9 H9B 108.2 . . ?
C9 C10 H10A 109.5 . . ?
C9 C10 H10B 109.5 . . ?
H10A C10 H10B 109.5 . . ?
C9 C10 H10C 109.5 . . ?
H10A C10 H10C 109.5 . . ?
H10B C10 H10C 109.5 . . ?
O4 C11 O5 125.27(12) . . ?
O4 C11 C1 124.68(12) . . ?
O5 C11 C1 110.03(11) . . ?
O5 C12 C13 110.17(12) . . ?
O5 C12 H12A 109.6 . . ?
C13 C12 H12A 109.6 . . ?
O5 C12 H12B 109.6 . . ?
C13 C12 H12B 109.6 . . ?
H12A C12 H12B 108.1 . . ?
C12 C13 H13A 109.5 . . ?
C12 C13 H13B 109.5 . . ?
H13A C13 H13B 109.5 . . ?
C12 C13 H13C 109.5 . . ?
H13A C13 H13C 109.5 . . ?
H13B C13 H13C 109.5 . . ?

loop_
_geom_bond_atom_site_label_1
_geom_bond_atom_site_label_2
_geom_bond_distance
_geom_bond_site_symmetry_2
_geom_bond_publ_flag
O1 N1 1.4358(15) . ?
O1 C1 1.4436(15) . ?
O2 C8 1.1962(15) . ?
O3 C8 1.3297(15) . ?
O3 C9 1.4687(16) . ?
O4 C11 1.1991(16) . ?
O5 C11 1.3281(16) . ?
O5 C12 1.4672(17) . ?
N1 C7 1.2709(17) . ?
C1 C8 1.5296(18) . ?
C1 C11 1.5328(18) . ?
C1 C2 1.5378(17) . ?
C2 C7 1.4967(18) . ?
C2 C3 1.5394(18) . ?
C2 H2A 1.0000 . ?
C3 C4 1.5302(18) . ?
C3 H3A 0.9900 . ?
C3 H3B 0.9900 . ?
C4 C5 1.5214(19) . ?
C4 H4A 0.9900 . ?
C4 H4B 0.9900 . ?
C5 C6 1.5328(19) . ?
C5 H5A 0.9900 . ?
C5 H5B 0.9900 . ?
C6 C7 1.4892(19) . ?
C6 H6A 0.9900 . ?
C6 H6B 0.9900 . ?
C9 C10 1.483(2) . ?
C9 H9A 0.9900 . ?
C9 H9B 0.9900 . ?
C10 H10A 0.9800 . ?
C10 H10B 0.9800 . ?
C10 H10C 0.9800 . ?
C12 C13 1.487(2) . ?
C12 H12A 0.9900 . ?
C12 H12B 0.9900 . ?
C13 H13A 0.9800 . ?
C13 H13B 0.9800 . ?
C13 H13C 0.9800 . ?

loop_
_geom_torsion_atom_site_label_1
_geom_torsion_atom_site_label_2
_geom_torsion_atom_site_label_3
_geom_torsion_atom_site_label_4
_geom_torsion
_geom_torsion_site_symmetry_1
_geom_torsion_site_symmetry_2
_geom_torsion_site_symmetry_3
_geom_torsion_site_symmetry_4
_geom_torsion_publ_flag
C1 O1 N1 C7 4.12(13) . . . . ?
N1 O1 C1 C8 116.41(10) . . . . ?
N1 O1 C1 C11 -125.65(10) . . . . ?
N1 O1 C1 C2 -5.29(12) . . . . ?
O1 C1 C2 C7 4.31(12) . . . . ?
C8 C1 C2 C7 -114.38(11) . . . . ?
C11 C1 C2 C7 119.94(11) . . . . ?
O1 C1 C2 C3 124.17(12) . . . . ?
C8 C1 C2 C3 5.48(16) . . . . ?
C11 C1 C2 C3 -120.20(12) . . . . ?
C7 C2 C3 C4 -51.64(14) . . . . ?
C1 C2 C3 C4 -166.37(11) . . . . ?
C2 C3 C4 C5 58.93(15) . . . . ?
C3 C4 C5 C6 -57.94(16) . . . . ?
C4 C5 C6 C7 48.22(15) . . . . ?
O1 N1 C7 C6 -178.27(11) . . . . ?
O1 N1 C7 C2 -1.07(15) . . . . ?
C5 C6 C7 N1 130.62(13) . . . . ?
C5 C6 C7 C2 -46.44(16) . . . . ?
C1 C2 C7 N1 -2.11(14) . . . . ?
C3 C2 C7 N1 -128.29(12) . . . . ?
C1 C2 C7 C6 175.18(11) . . . . ?
C3 C2 C7 C6 49.00(15) . . . . ?
C9 O3 C8 O2 1.68(19) . . . . ?
C9 O3 C8 C1 179.85(10) . . . . ?
O1 C1 C8 O2 -17.11(17) . . . . ?
C11 C1 C8 O2 -132.62(13) . . . . ?
C2 C1 C8 O2 99.96(14) . . . . ?
O1 C1 C8 O3 164.67(10) . . . . ?
C11 C1 C8 O3 49.16(13) . . . . ?
C2 C1 C8 O3 -78.26(13) . . . . ?
C8 O3 C9 C10 101.31(15) . . . . ?
C12 O5 C11 O4 2.7(2) . . . . ?
C12 O5 C11 C1 -178.83(11) . . . . ?
O1 C1 C11 O4 115.72(14) . . . . ?
C8 C1 C11 O4 -127.19(14) . . . . ?
C2 C1 C11 O4 0.26(19) . . . . ?
O1 C1 C11 O5 -62.73(13) . . . . ?
C8 C1 C11 O5 54.36(14) . . . . ?
C2 C1 C11 O5 -178.20(10) . . . . ?
C11 O5 C12 C13 85.64(16) . . . . ?
